data_4117141
loop_
_publ_author_name
'Mar\'ia-Jos\'e Arce'
'Argimiro L. Viado'
'Yi-Zhong An'
'Saeed I. Khan'
'Yves Rubin'

_publ_contact_author
;
Rubin, Yves F.                                                                
Department of Chemistry and Biochemistry,                                     
University of California,                                                     
Los Angeles, CA 90095-1569.  USA                                              
;
_publ_contact_author_email rubin@chem.ucla.edu
_publ_contact_author_fax 310-206-4038
_publ_contact_author_phone 310-206-2338
_publ_section_title
;
 Triple Scission of a Six-Membered Ring on the Surface of C60 via
 Consecutive Pericyclic Reactions and Oxidative Cobalt Insertion
;
_journal_name_full 'Journal of the American Chemical Society'
_journal_page_first 3775
_journal_page_last 3776
_journal_paper_doi 10.1021/ja9601200
_journal_volume 118
_journal_year 1996
_chemical_formula_sum 'C76 H17 Co'
_chemical_formula_weight 988.90
_space_group_IT_number 14
_symmetry_cell_setting monoclinic
_symmetry_space_group_name_Hall '-P 2ybc'
_symmetry_space_group_name_H-M 'P 1 21/c 1'
_atom_sites_solution_primary direct
_audit_creation_date 96-1-18
_audit_creation_method 'JOURNAL(UCLA crystallographic package)'
_cell_angle_alpha 90
_cell_angle_beta 111.53(2)
_cell_angle_gamma 90
_cell_formula_units_Z 4
_cell_length_a 15.00(1)
_cell_length_b 13.53(1)
_cell_length_c 19.95(1)
_cell_measurement_reflns_used 25
_cell_measurement_temperature 156
_cell_measurement_theta_max 10.2
_cell_measurement_theta_min 4.6
_cell_volume 3766(4)
_computing_cell_refinement 'LEAST (UCLA crystallographic package)'
_computing_data_reduction 'REDUCE (UCLA crystallographic package)'
_computing_molecular_graphics 'ORTEP (Johnson, 1965)'
_computing_publication_material 'ORFFE(UCLA crystallographic package)'
_computing_structure_refinement 'ORFLS (UCLA crystallographic package)'
_computing_structure_solution 'SHELX86 (Sheldrick, 1990)'
_diffrn_ambient_temperature 156
_diffrn_measurement_device 'Picker (Crystal Logic)'
_diffrn_measurement_method \q/2\q
_diffrn_radiation_detector scintillation
_diffrn_radiation_detector_dtime 3.5
_diffrn_radiation_monochromator graphite
_diffrn_radiation_source 'fine-focus sealed  tube'
_diffrn_radiation_type 'Mo K\a'
_diffrn_radiation_wavelength .7107
_diffrn_reflns_limit_h_max 21
_diffrn_reflns_limit_h_min 0
_diffrn_reflns_limit_k_max 18
_diffrn_reflns_limit_k_min 0
_diffrn_reflns_limit_l_max 26
_diffrn_reflns_limit_l_min -28
_diffrn_reflns_number 11302
_diffrn_reflns_reduction_process 'modified Lehmann-Larsen algorithm'
_diffrn_reflns_theta_max 30.0
_diffrn_reflns_theta_min 1.1
_diffrn_standards_decay_% -2.5
_diffrn_standards_number 3
_exptl_absorpt_coefficient_mu 0.513
_exptl_absorpt_correction_T_max 1.00
_exptl_absorpt_correction_T_min 0.87
_exptl_absorpt_correction_type empirical
_exptl_crystal_colour black
_exptl_crystal_density_diffrn 1.744
_exptl_crystal_density_meas ?
_exptl_crystal_description irregular
_exptl_crystal_F_000 2000
_exptl_crystal_preparation 'coated with paratone oil'
_exptl_crystal_size_max 0.30
_exptl_crystal_size_mid 0.20
_exptl_crystal_size_min 0.15
_refine_diff_density_max 0.99
_refine_ls_goodness_of_fit_obs 2.040
_refine_ls_hydrogen_treatment 'calc xyz shift for 17 atoms'
_refine_ls_matrix_type full
_refine_ls_number_constraints 0
_refine_ls_number_parameters 694
_refine_ls_number_reflns 3681
_refine_ls_R_factor_obs 0.076
_refine_ls_shift/esd_max 0.010
_refine_ls_shift/esd_mean 0.001
_refine_ls_structure_factor_coef F
_refine_ls_weighting_scheme 'sigma w=1/(\s^2^(F~o~))'
_refine_ls_wR_factor_obs 0.081
_reflns_limit_h_max 20
_reflns_limit_h_min 0
_reflns_limit_k_max 18
_reflns_limit_k_min 0
_reflns_limit_l_max 24
_reflns_limit_l_min -28
_reflns_number_observed 3681
_reflns_number_total 10946
_reflns_observed_criterion 'I > 3 sigma(I)'
_cod_data_source_file ja9601200.cif
_cod_data_source_block Compound1
_cod_depositor_comments
;
The following automatic conversions were performed:

'_exptl_crystal_density_meas' value 'none' was changed to '?' - the
value is perceived as not measured.

Automatic conversion script
Id: cif_fix_values 3008 2015-01-20 13:52:24Z robertas 
;
_cod_original_cell_volume 3767(4)
_cod_original_formula_sum 'C76 H17 Co1 '
_cod_database_code 4117141

loop_
_symmetry_equiv_pos_as_xyz
+x,+y,+z
-x,1/2+y,1/2-z
-x,-y,-z
+x,1/2-y,1/2+z

loop_
_atom_site_aniso_label
_atom_site_aniso_U_11
_atom_site_aniso_U_22
_atom_site_aniso_U_33
_atom_site_aniso_U_12
_atom_site_aniso_U_13
_atom_site_aniso_U_23
Co 0.029(1) 0.025(1) 0.043(1) -0.003(1) 0.015(1) -0.003(1)
C1 0.019(4) 0.023(5) 0.039(5) 0.004(4) 0.015(4) 0.010(4)
C2 0.020(4) 0.035(5) 0.032(5) -0.011(4) 0.012(4) 0.000(4)
C3 0.040(6) 0.031(5) 0.047(6) -0.006(5) 0.012(5) -0.012(5)
C4 0.034(6) 0.050(6) 0.025(5) 0.010(5) -0.001(5) -0.008(5)
C5 0.064(7) 0.030(5) 0.045(6) -0.022(5) 0.025(6) -0.021(5)
C6 0.052(6) 0.031(5) 0.028(5) -0.004(5) 0.019(5) -0.002(4)
C7 0.038(5) 0.035(5) 0.015(4) -0.002(5) 0.007(4) 0.002(4)
C8 0.027(4) 0.034(5) 0.019(4) 0.004(5) -0.003(4) 0.000(4)
C9 0.023(5) 0.042(6) 0.017(5) 0.002(4) -0.011(4) -0.001(4)
C10 0.017(5) 0.043(6) 0.042(6) 0.006(4) 0.007(4) 0.012(5)
C11 0.016(4) 0.019(5) 0.057(6) 0.003(4) 0.017(4) 0.005(5)
C12 0.028(5) 0.038(6) 0.047(6) -0.007(4) 0.025(5) 0.000(5)
C13 0.031(5) 0.035(5) 0.038(6) 0.002(4) 0.021(5) 0.004(5)
C14 0.014(4) 0.045(6) 0.046(6) 0.002(4) 0.015(4) -0.006(5)
C15 0.014(4) 0.040(6) 0.044(6) 0.012(4) 0.010(4) 0.012(5)
C16 0.022(4) 0.027(5) 0.049(6) 0.010(4) 0.006(4) 0.010(4)
C17 0.034(5) 0.029(5) 0.030(5) 0.014(4) 0.002(4) 0.012(4)
C18 0.040(6) 0.040(6) 0.025(5) -0.001(5) 0.006(5) 0.011(4)
C19 0.038(5) 0.040(6) 0.005(4) 0.003(5) 0.001(4) 0.007(4)
C20 0.043(6) 0.045(6) 0.024(5) -0.013(5) 0.018(5) -0.003(4)
C21 0.038(5) 0.033(5) 0.027(5) -0.001(4) 0.025(4) -0.006(4)
C22 0.029(5) 0.037(6) 0.045(6) -0.002(4) 0.026(5) 0.006(5)
C23 0.041(5) 0.033(5) 0.033(5) -0.017(5) 0.022(4) 0.005(5)
C24 0.050(6) 0.034(5) 0.029(5) -0.004(5) 0.021(5) 0.015(5)
C25 0.035(5) 0.029(5) 0.033(5) 0.001(4) 0.005(5) 0.012(4)
C26 0.044(6) 0.015(4) 0.039(6) -0.003(4) 0.015(5) 0.008(4)
C27 0.047(6) 0.016(4) 0.038(6) -0.010(4) 0.019(5) 0.003(4)
C28 0.044(6) 0.028(5) 0.053(6) -0.016(5) 0.030(5) 0.006(5)
C29 0.030(5) 0.036(5) 0.049(6) -0.014(5) 0.021(5) 0.000(5)
C30 0.026(5) 0.035(6) 0.045(6) -0.011(4) 0.007(4) -0.008(5)
C31 0.037(5) 0.029(5) 0.032(5) -0.017(4) 0.005(5) -0.007(4)
C32 0.037(5) 0.022(5) 0.045(6) -0.001(4) 0.015(5) -0.004(4)
C33 0.038(5) 0.021(5) 0.036(5) -0.004(4) 0.015(5) -0.014(4)
C34 0.056(6) 0.032(5) 0.035(6) -0.007(5) 0.023(5) -0.016(5)
C35 0.066(7) 0.027(5) 0.028(5) -0.009(5) 0.018(5) -0.013(4)
C36 0.043(6) 0.043(6) 0.038(6) -0.009(5) 0.010(5) -0.025(5)
C37 0.036(5) 0.039(6) 0.026(5) -0.009(5) -0.007(5) -0.006(4)
C38 0.037(6) 0.049(6) 0.012(4) -0.004(5) -0.001(4) 0.004(4)
C39 0.060(7) 0.040(6) 0.012(4) 0.005(5) 0.014(5) 0.001(4)
C40 0.075(8) 0.044(6) 0.022(5) -0.006(6) 0.026(5) -0.014(5)
C41 0.047(6) 0.046(6) 0.039(6) 0.004(5) 0.032(5) -0.006(5)
C42 0.055(6) 0.042(6) 0.044(6) 0.014(5) 0.033(6) -0.009(5)
C43 0.027(5) 0.041(6) 0.057(7) 0.010(4) 0.024(5) -0.004(5)
C44 0.033(5) 0.025(5) 0.046(6) 0.009(4) 0.013(5) -0.003(4)
C45 0.051(6) 0.012(4) 0.061(7) 0.003(4) 0.029(6) 0.003(5)
C46 0.021(5) 0.042(6) 0.035(6) 0.003(4) 0.002(4) -0.004(5)
C47 0.018(5) 0.038(6) 0.043(6) -0.006(4) 0.009(4) -0.001(5)
C48 0.026(4) 0.034(5) 0.039(5) 0.016(4) 0.003(4) 0.020(5)
C49 0.039(5) 0.028(5) 0.018(4) 0.011(4) 0.000(4) 0.006(4)
C50 0.034(5) 0.029(5) 0.023(5) -0.003(4) 0.005(4) 0.012(4)
C51 0.024(4) 0.027(5) 0.029(5) 0.007(4) 0.006(4) 0.010(4)
C52 0.018(4) 0.020(4) 0.025(5) 0.004(3) 0.004(4) 0.006(4)
C53 0.026(5) 0.027(5) 0.040(5) 0.007(4) 0.012(4) 0.001(4)
C54 0.020(4) 0.030(5) 0.040(5) 0.000(4) 0.019(4) -0.006(5)
C55 0.015(4) 0.037(6) 0.058(7) -0.002(4) 0.021(5) -0.002(5)
C56 0.025(5) 0.026(5) 0.051(6) -0.002(4) 0.027(5) 0.003(4)
C57 0.034(5) 0.022(5) 0.043(6) 0.005(4) 0.028(4) -0.003(4)
C58 0.030(5) 0.028(5) 0.040(6) 0.002(4) 0.020(5) 0.000(4)
C59 0.027(5) 0.024(5) 0.032(5) 0.007(4) 0.013(4) 0.003(4)
C60 0.028(5) 0.031(5) 0.029(5) 0.000(4) 0.012(4) 0.016(4)
C61 0.032(5) 0.025(5) 0.046(6) 0.002(4) 0.025(5) 0.007(4)
C62 0.046(6) 0.030(5) 0.027(5) -0.003(4) 0.029(5) 0.010(4)
C63 0.048(6) 0.051(6) 0.038(6) 0.006(5) 0.035(5) 0.004(5)
C64 0.053(6) 0.041(6) 0.012(4) -0.001(5) 0.019(4) 0.007(4)
C65 0.035(6) 0.027(5) 0.064(7) 0.000(5) 0.021(6) 0.003(5)
C66 0.030(5) 0.021(5) 0.053(6) 0.003(4) 0.014(5) 0.011(4)
C67 0.035(6) 0.026(5) 0.065(7) 0.008(5) 0.021(6) 0.015(5)
C68 0.027(5) 0.028(5) 0.055(7) -0.007(4) 0.006(5) 0.005(5)
C69 0.037(6) 0.027(5) 0.060(7) 0.001(4) 0.020(5) -0.006(5)
C1S 0.029(6) 0.151(14) 0.057(8) 0.022(8) 0.021(6) 0.042(9)
C2S 0.080(8) 0.036(7) 0.077(8) 0.014(6) 0.052(7) 0.019(6)
C3S 0.097(10) 0.072(9) 0.037(7) -0.009(8) 0.013(7) 0.001(6)
C4S 0.054(6) 0.061(7) 0.034(5) -0.004(6) 0.017(5) -0.011(6)
C5S 0.041(6) 0.056(7) 0.049(7) 0.010(6) 0.013(5) 0.000(6)
C6S 0.050(7) 0.064(8) 0.036(6) 0.006(6) 0.008(5) 0.007(5)
C7S 0.104(9) 0.056(7) 0.035(6) 0.064(7) -0.021(6) -0.020(5)

loop_
_atom_site_label
_atom_site_fract_x
_atom_site_fract_y
_atom_site_fract_z
_atom_site_U_iso_or_equiv
_atom_site_thermal_displace_type
_atom_site_calc_flag
_atom_site_calc_attached_atom
_atom_site_refinement_flags
Co 0.2624(1) 0.1199(1) -0.0025(1) 0.032(1) Uani ? ? .
C1 0.3154(5) 0.0151(6) -0.0413(5) 0.026(6) Uani ? ? .
C2 0.3889(6) -0.0417(6) 0.0055(5) 0.029(7) Uani ? ? .
C3 0.4078(7) -0.0285(6) 0.0832(5) 0.040(8) Uani ? ? .
C4 0.3659(7) 0.0693(7) 0.0958(5) 0.040(8) Uani ? ? .
C5 0.2815(7) 0.0744(7) 0.1032(5) 0.045(8) Uani ? ? .
C6 0.2201(7) -0.0175(6) 0.1004(5) 0.036(8) Uani ? ? .
C7 0.2733(6) -0.1132(7) 0.1074(4) 0.030(6) Uani ? ? .
C8 0.3596(5) -0.1197(7) 0.0990(4) 0.030(6) Uani ? ? .
C9 0.3948(6) -0.2125(6) 0.0834(4) 0.032(7) Uani ? ? .
C10 0.4368(6) -0.2166(7) 0.0284(5) 0.035(7) Uani ? ? .
C11 0.4225(5) -0.1297(6) -0.0176(5) 0.030(7) Uani ? ? .
C12 0.4019(6) -0.1393(6) -0.0904(5) 0.034(7) Uani ? ? .
C13 0.4048(6) -0.2329(6) -0.1234(5) 0.032(7) Uani ? ? .
C14 0.4275(6) -0.3184(7) -0.0783(5) 0.034(7) Uani ? ? .
C15 0.4423(5) -0.3087(7) -0.0027(5) 0.033(7) Uani ? ? .
C16 0.4038(6) -0.3978(6) 0.0164(5) 0.034(7) Uani ? ? .
C17 0.3590(6) -0.3931(6) 0.0655(4) 0.034(7) Uani ? ? .
C18 0.3531(7) -0.2979(7) 0.0989(5) 0.037(7) Uani ? ? .
C19 0.2626(6) -0.2921(6) 0.1056(4) 0.029(7) Uani ? ? .
C20 0.2162(7) -0.2017(7) 0.0991(4) 0.036(8) Uani ? ? .
C21 0.1128(6) -0.1970(6) 0.0554(4) 0.029(7) Uani ? ? .
C22 0.0647(6) -0.2876(7) 0.0286(5) 0.033(8) Uani ? ? .
C23 0.1148(6) -0.3803(7) 0.0416(4) 0.033(7) Uani ? ? .
C24 0.2100(6) -0.3837(7) 0.0775(4) 0.036(7) Uani ? ? .
C25 0.2717(6) -0.4449(6) 0.0532(5) 0.034(7) Uani ? ? .
C26 0.2327(7) -0.5031(6) -0.0068(5) 0.033(7) Uani ? ? .
C27 0.1297(7) -0.5015(6) -0.0467(5) 0.033(7) Uani ? ? .
C28 0.0724(7) -0.4419(6) -0.0229(5) 0.038(8) Uani ? ? .
C29 -0.0059(6) -0.3858(7) -0.0745(5) 0.036(7) Uani ? ? .
C30 -0.0231(6) -0.3924(7) -0.1461(5) 0.037(7) Uani ? ? .
C31 0.0381(6) -0.4534(6) -0.1712(5) 0.035(7) Uani ? ? .
C32 0.1126(6) -0.5085(6) -0.1222(5) 0.035(7) Uani ? ? .
C33 0.2038(6) -0.5123(6) -0.1297(5) 0.031(7) Uani ? ? .
C34 0.2170(7) -0.4654(7) -0.1875(5) 0.039(8) Uani ? ? .
C35 0.1403(8) -0.4092(6) -0.2377(5) 0.040(8) Uani ? ? .
C36 0.0531(7) -0.4031(7) -0.2300(5) 0.043(8) Uani ? ? .
C37 0.0000(7) -0.3116(7) -0.2427(5) 0.039(7) Uani ? ? .
C38 0.0413(6) -0.2266(7) -0.2600(4) 0.036(7) Uani ? ? .
C39 0.1313(7) -0.2324(7) -0.2680(4) 0.037(7) Uani ? ? .
C40 0.1819(8) -0.3214(7) -0.2565(5) 0.045(9) Uani ? ? .
C41 0.2824(7) -0.3248(7) -0.2201(5) 0.039(8) Uani ? ? .
C42 0.3060(7) -0.4125(7) -0.1751(5) 0.042(8) Uani ? ? .
C43 0.3768(6) -0.4089(7) -0.1065(5) 0.039(8) Uani ? ? .
C44 0.3631(6) -0.4588(6) -0.0472(5) 0.035(7) Uani ? ? .
C45 0.2791(7) -0.5096(6) -0.0592(5) 0.039(8) Uani ? ? .
C46 -0.0471(6) -0.3042(7) -0.1919(5) 0.035(7) Uani ? ? .
C47 -0.0520(6) -0.2145(6) -0.1600(5) 0.034(7) Uani ? ? .
C48 -0.0112(6) -0.1270(7) -0.1788(5) 0.035(7) Uani ? ? .
C49 0.0351(6) -0.1330(6) -0.2267(4) 0.031(6) Uani ? ? .
C50 0.1254(6) -0.0804(6) -0.2125(4) 0.030(6) Uani ? ? .
C51 0.1648(6) -0.0221(6) -0.1501(4) 0.028(6) Uani ? ? .
C52 0.1131(5) -0.0095(6) -0.1016(4) 0.022(6) Uani ? ? .
C53 0.0295(6) -0.0666(6) -0.1154(5) 0.031(7) Uani ? ? .
C54 0.0138(5) -0.1170(6) -0.0568(4) 0.028(6) Uani ? ? .
C55 -0.0347(6) -0.2079(7) -0.0847(5) 0.035(7) Uani ? ? .
C56 -0.0114(6) -0.2925(6) -0.0425(5) 0.030(7) Uani ? ? .
C57 0.0804(6) -0.1084(6) 0.0114(5) 0.029(7) Uani ? ? .
C58 0.1448(6) -0.0259(6) 0.0255(5) 0.031(7) Uani ? ? .
C59 0.1620(6) 0.0248(6) -0.0285(4) 0.027(7) Uani ? ? .
C60 0.2714(6) -0.0182(6) -0.1149(5) 0.029(7) Uani ? ? .
C61 0.3242(6) -0.0840(6) -0.1409(5) 0.031(7) Uani ? ? .
C62 0.2805(6) -0.1438(6) -0.2046(4) 0.030(7) Uani ? ? .
C63 0.3314(7) -0.2368(7) -0.1940(5) 0.040(8) Uani ? ? .
C64 0.1839(7) -0.1413(6) -0.2392(4) 0.034(7) Uani ? ? .
C65 0.1626(7) 0.2349(6) -0.0487(6) 0.041(8) Uani ? ? .
C66 0.2138(6) 0.2085(6) -0.0932(5) 0.035(7) Uani ? ? .
C67 0.3124(7) 0.2290(7) -0.0552(6) 0.041(8) Uani ? ? .
C68 0.3221(6) 0.2642(6) 0.0134(5) 0.039(8) Uani ? ? .
C69 0.2284(7) 0.2689(6) 0.0179(5) 0.040(8) Uani ? ? .
C1S 0.3054(7) 0.204(1) 0.7507(6) 0.08(1) Uani ? ? .
C2S 0.2896(8) 0.1056(8) 0.7223(6) 0.06(1) Uani ? ? .
C3S 0.373(1) 0.0718(9) 0.7130(6) 0.07(1) Uani ? ? .
C4S 0.4586(7) 0.1188(9) 0.7191(5) 0.049(8) Uani ? ? .
C5S 0.4598(7) 0.2164(8) 0.7409(5) 0.050(9) Uani ? ? .
C6S 0.3872(8) 0.2639(8) 0.7587(5) 0.052(9) Uani ? ? .
C7S 0.3937(9) 0.3605(8) 0.7890(5) 0.08(1) Uani ? ? .
H3 0.477 -0.0049 0.1004 0.051 Uiso calc C3 R
H4 0.416 0.1280 0.1225 0.051 Uiso calc C4 R
H5 0.265 0.1375 0.1246 0.051 Uiso calc C5 R
H6 0.209 0.0122 0.1380 0.051 Uiso calc C6 R
H65 0.091 0.2307 -0.0628 0.047 Uiso calc C65 R
H66 0.185 0.1803 -0.1428 0.047 Uiso calc C66 R
H67 0.366 0.2200 -0.0737 0.047 Uiso calc C67 R
H68 0.384 0.2797 0.0533 0.047 Uiso calc C68 R
H69 0.212 0.2942 0.0589 0.047 Uiso calc C69 R
H1S 0.256 0.2321 0.7675 0.072 Uiso calc C1S R
H2S 0.228 0.0685 0.7081 0.072 Uiso calc C2S R
H3S 0.373 -0.0012 0.7050 0.072 Uiso calc C3S R
H4S 0.511 0.0866 0.7066 0.072 Uiso calc C4S R
H5S 0.517 0.2572 0.7440 0.072 Uiso calc C5S R
H7SA 0.352 0.4052 0.7504 0.076 Uiso calc C7S R
H7SB 0.462 0.3822 0.8037 0.076 Uiso calc C7S R
H7SC 0.373 0.3618 0.8315 0.076 Uiso calc C7S R

loop_
_atom_type_symbol
_atom_type_scat_Cromer_Mann_a1
_atom_type_scat_Cromer_Mann_b1
_atom_type_scat_Cromer_Mann_a2
_atom_type_scat_Cromer_Mann_b2
_atom_type_scat_Cromer_Mann_a3
_atom_type_scat_Cromer_Mann_b3
_atom_type_scat_Cromer_Mann_a4
_atom_type_scat_Cromer_Mann_b4
_atom_type_scat_Cromer_Mann_c
_atom_type_scat_dispersion_real
_atom_type_scat_dispersion_imag
_atom_type_scat_source
Co 12.2800 4.279 7.341 0.278 4.003 13.540 2.3490 71.170 1.012 0.299 0.973 International_Tables_Vol_IV_Table_2.2B_Table_2.3.1
C 2.3100 20.840 1.020 10.210 1.589 0.569 0.8650 51.650 0.216 0.002 0.002 International_Tables_Vol_IV_Table_2.2B_Table_2.3.1
H 0.4899 20.660 0.262 7.740 0.197 49.550 0.0499 2.202 0.001 0.000 0.000 International_Tables_Vol_IV_Table_2.2B_Table_2.3.1

loop_
_geom_angle_atom_site_label_1
_geom_angle_atom_site_label_2
_geom_angle_atom_site_label_3
_geom_angle
C59 Co C1 78.1(3)
C59 Co C66 99.4(3)
C59 Co C67 136.9(4)
C59 Co C5 83.0(3)
C59 Co C4 105.7(4)
C59 Co C65 90.9(3)
C59 Co C68 155.7(3)
C59 Co C69 117.8(3)
C1 Co C66 98.1(3)
C1 Co C67 92.3(3)
C1 Co C5 105.2(4)
C1 Co C4 82.2(4)
C1 Co C65 134.2(4)
C1 Co C68 121.7(3)
C1 Co C69 158.1(3)
C66 Co C5 156.6(4)
C66 Co C4 154.2(4)
C66 Co C68 65.9(4)
C66 Co C69 65.8(4)
C67 Co C5 139.5(4)
C67 Co C4 114.5(4)
C67 Co C65 65.9(3)
C67 Co C69 65.8(4)
C5 Co C65 117.6(4)
C5 Co C68 102.9(4)
C5 Co C69 92.2(4)
C4 Co C65 143.1(4)
C4 Co C68 91.9(4)
C4 Co C69 105.7(4)
C65 Co C68 65.3(4)
C2 C1 C60 117.8(7)
C2 C1 Co 118.8(6)
C60 C1 Co 122.5(6)
C1 C2 C11 122.0(8)
C1 C2 C3 115.9(8)
C1 C2 H3 127.3(7)
C11 C2 C3 118.8(8)
C11 C2 H3 109.4(6)
H3 C3 C2 99.7(7)
H3 C3 C8 133.5(9)
H3 C3 C4 96.1(7)
C2 C3 C8 101.3(7)
C2 C3 C4 110.2(8)
C2 C3 H4 116.4(6)
C8 C3 C4 114.5(8)
C8 C3 H4 131.5(6)
H4 C4 C5 115.0(8)
H4 C4 C3 117.5(8)
H4 C4 Co 110.9(6)
C5 C4 C3 122.0(9)
C5 C4 H3 150.3(8)
C5 C4 Co 71.5(6)
C3 C4 H5 146.9(7)
C3 C4 Co 109.5(6)
H3 C4 Co 122.8(4)
H5 C4 Co 75.3(3)
H5 C5 C4 118.3(9)
H5 C5 C6 117.2(9)
H5 C5 Co 102.0(7)
C4 C5 C6 122.5(9)
C4 C5 H6 142.5(9)
C4 C5 Co 71.9(6)
C6 C5 H4 146.3(7)
C6 C5 Co 109.9(6)
H6 C5 Co 132.4(5)
H4 C5 Co 81.2(3)
H6 C6 C7 123.5(8)
H6 C6 C58 123.0(9)
H6 C6 C5 84.5(7)
C7 C6 C58 101.9(7)
C7 C6 C5 113.8(8)
C7 C6 H5 133.8(6)
C58 C6 C5 108.5(7)
C58 C6 H5 110.3(6)
C8 C7 C20 118.7(8)
C8 C7 C6 122.6(8)
C8 C7 H6 129.1(7)
C20 C7 C6 115.6(7)
C20 C7 H6 112.2(6)
C7 C8 C9 121.4(8)
C7 C8 C3 121.1(8)
C9 C8 C3 115.0(7)
C18 C9 C8 116.3(8)
C18 C9 C10 119.2(8)
C8 C9 C10 119.4(8)
C15 C10 C9 118.6(8)
C15 C10 C11 117.1(8)
C9 C10 C11 116.1(8)
C12 C11 C2 116.7(8)
C12 C11 C10 120.8(8)
C2 C11 C10 117.1(7)
C11 C12 C13 122.3(8)
C11 C12 C61 120.0(8)
C13 C12 C61 106.9(8)
C14 C13 C63 120.5(8)
C14 C13 C12 117.8(8)
C63 C13 C12 109.9(8)
C13 C14 C43 118.2(8)
C13 C14 C15 119.5(8)
C43 C14 C15 109.9(8)
C10 C15 C16 121.9(7)
C10 C15 C14 121.9(8)
C16 C15 C14 106.0(8)
C17 C16 C15 119.6(8)
C17 C16 C44 119.4(8)
C15 C16 C44 109.0(8)
C16 C17 C25 120.8(8)
C16 C17 C18 119.3(8)
C25 C17 C18 107.8(8)
C9 C18 C19 119.8(8)
C9 C18 C17 121.2(8)
C19 C18 C17 108.1(8)
C20 C19 C18 120.3(8)
C20 C19 C24 121.9(8)
C18 C19 C24 108.5(8)
C19 C20 C7 117.6(8)
C19 C20 C21 118.3(8)
C7 C20 C21 118.8(8)
C22 C21 C57 118.1(8)
C22 C21 C20 117.6(8)
C57 C21 C20 115.9(7)
C21 C22 C23 121.7(8)
C21 C22 C56 120.8(8)
C23 C22 C56 107.8(8)
C24 C23 C22 120.6(9)
C24 C23 C28 118.8(9)
C22 C23 C28 107.9(8)
C23 C24 C25 121.7(9)
C23 C24 C19 119.5(9)
C25 C24 C19 106.9(7)
C26 C25 C17 120.2(8)
C26 C25 C24 119.9(8)
C17 C25 C24 108.7(8)
C25 C26 C27 119.7(8)
C25 C26 C45 119.9(8)
C27 C26 C45 107.4(8)
C28 C27 C32 120.3(8)
C28 C27 C26 119.3(8)
C32 C27 C26 108.5(8)
C27 C28 C29 120.1(8)
C27 C28 C23 120.5(8)
C29 C28 C23 107.5(8)
C30 C29 C56 120.5(9)
C30 C29 C28 120.1(8)
C56 C29 C28 107.9(8)
C29 C30 C31 120.0(8)
C29 C30 C46 120.7(8)
C31 C30 C46 106.8(7)
C32 C31 C36 119.8(8)
C32 C31 C30 120.3(8)
C36 C31 C30 108.6(8)
C31 C32 C33 119.7(8)
C31 C32 C27 119.2(8)
C33 C32 C27 107.6(8)
C34 C33 C32 120.1(9)
C34 C33 C45 119.8(8)
C32 C33 C45 109.4(7)
C33 C34 C35 119.9(8)
C33 C34 C42 119.0(9)
C35 C34 C42 108.0(8)
C36 C35 C34 120.4(8)
C36 C35 C40 119.7(9)
C34 C35 C40 107.7(9)
C35 C36 C31 120.1(9)
C35 C36 C37 121.2(9)
C31 C36 C37 107.9(8)
C38 C37 C46 119.4(9)
C38 C37 C36 118.7(9)
C46 C37 C36 108.6(8)
C37 C38 C39 120.3(9)
C37 C38 C49 119.6(8)
C39 C38 C49 108.9(8)
C40 C39 C38 120.7(9)
C40 C39 C64 118.7(9)
C38 C39 C64 107.9(8)
C39 C40 C41 121.7(9)
C39 C40 C35 119.2(9)
C41 C40 C35 108.6(9)
C63 C41 C40 118.7(9)
C63 C41 C42 119.4(9)
C40 C41 C42 108.4(9)
C43 C42 C41 120.3(9)
C43 C42 C34 120.4(9)
C41 C42 C34 107.3(9)
C42 C43 C44 120.3(8)
C42 C43 C14 121.1(9)
C44 C43 C14 106.9(8)
C45 C44 C43 119.2(9)
C45 C44 C16 120.1(8)
C43 C44 C16 108.1(8)
C44 C45 C33 121.3(8)
C44 C45 C26 119.5(9)
C33 C45 C26 107.0(8)
C47 C46 C37 120.5(8)
C47 C46 C30 118.0(8)
C37 C46 C30 108.1(8)
C46 C47 C55 121.2(8)
C46 C47 C48 120.0(8)
C55 C47 C48 106.9(8)
C49 C48 C53 119.0(8)
C49 C48 C47 120.2(8)
C53 C48 C47 108.7(7)
C48 C49 C38 120.3(8)
C48 C49 C50 120.3(8)
C38 C49 C50 107.7(7)
C51 C50 C64 122.2(8)
C51 C50 C49 120.2(7)
C64 C50 C49 107.2(7)
C50 C51 C52 120.0(7)
C50 C51 C60 117.7(7)
C52 C51 C60 115.0(7)
C53 C52 C59 117.2(7)
C53 C52 C51 117.3(7)
C59 C52 C51 120.7(7)
C52 C53 C48 122.8(7)
C52 C53 C54 119.8(7)
C48 C53 C54 107.5(7)
C57 C54 C55 122.8(8)
C57 C54 C53 119.3(7)
C55 C54 C53 107.5(7)
C56 C55 C47 119.6(8)
C56 C55 C54 119.6(8)
C47 C55 C54 109.4(7)
C55 C56 C29 120.0(8)
C55 C56 C22 119.0(8)
C29 C56 C22 108.7(8)
C54 C57 C58 117.1(8)
C54 C57 C21 119.3(8)
C58 C57 C21 118.0(8)
C59 C58 C57 122.6(8)
C59 C58 C6 116.7(7)
C59 C58 H6 123.7(6)
C57 C58 C6 117.2(8)
C57 C58 H6 113.6(6)
C58 C59 C52 117.2(7)
C58 C59 Co 118.7(6)
C52 C59 Co 123.3(6)
C61 C60 C1 117.5(7)
C61 C60 C51 117.0(8)
C1 C60 C51 120.0(7)
C60 C61 C12 119.4(8)
C60 C61 C62 122.8(8)
C12 C61 C62 108.3(7)
C64 C62 C61 119.2(7)
C64 C62 C63 120.2(8)
C61 C62 C63 108.3(8)
C41 C63 C13 120.4(9)
C41 C63 C62 120.7(9)
C13 C63 C62 106.6(8)
C62 C64 C50 120.5(8)
C62 C64 C39 120.0(8)
C50 C64 C39 108.3(8)
H65 C65 C69 126.1(9)
H65 C65 C66 125(1)
H65 C65 Co 126.2(7)
H65 C65 C68 163.2(9)
H65 C65 C67 161.1(9)
C69 C65 C66 108.7(8)
C69 C65 Co 72.0(5)
C69 C65 H66 130.8(7)
C69 C65 C67 72.8(6)
C66 C65 Co 68.2(5)
C66 C65 H69 130.8(7)
C66 C65 C68 71.6(6)
Co C65 H69 84.9(4)
Co C65 H66 79.4(3)
Co C65 C68 57.4(3)
Co C65 C67 56.7(3)
H69 C65 C68 59.2(4)
H69 C65 C67 94.9(5)
H66 C65 C68 93.7(4)
H66 C65 C67 58.0(4)
H66 C66 C65 125.6(9)
H66 C66 C67 126.1(9)
H66 C66 Co 122.1(6)
H66 C66 C68 162.1(7)
H66 C66 C69 161.1(7)
C65 C66 C67 108.3(8)
C65 C66 Co 72.3(5)
C65 C66 H67 130.1(7)
C65 C66 C68 72.3(6)
C67 C66 Co 71.5(5)
C67 C66 H65 130.6(7)
C67 C66 C69 72.7(6)
Co C66 H65 84.1(3)
Co C66 H67 82.8(3)
Co C66 C68 58.2(3)
Co C66 C69 58.9(3)
H65 C66 C68 94.6(4)
H65 C66 C69 57.9(3)
H67 C66 C68 57.8(3)
H67 C66 C69 94.5(4)
H67 C67 C68 126(1)
H67 C67 C66 126(1)
H67 C67 Co 125.2(7)
H67 C67 C65 162.1(9)
C68 C67 C66 107.6(8)
C68 C67 Co 71.3(5)
C68 C67 H66 129.4(7)
C68 C67 C65 71.8(6)
C66 C67 Co 68.7(5)
C66 C67 H68 129.7(7)
Co C67 H68 81.9(4)
Co C67 H66 79.6(3)
Co C67 C65 57.4(3)
H68 C67 C65 94.0(5)
H66 C67 C65 57.7(4)
H68 C68 C67 125.5(9)
H68 C68 C69 126(1)
H68 C68 Co 122.0(7)
H68 C68 C66 161.6(8)
H68 C68 C65 161.7(9)
C67 C68 C69 108.7(8)
C67 C68 Co 69.8(5)
C67 C68 H69 129.8(7)
C67 C68 C65 72.5(6)
C69 C68 Co 71.5(5)
C69 C68 H67 130.8(7)
C69 C68 C66 72.3(6)
Co C68 H67 81.9(3)
Co C68 H69 83.8(3)
Co C68 C66 55.9(3)
Co C68 C65 57.3(3)
H67 C68 C66 58.5(3)
H67 C68 C65 94.6(5)
H69 C68 C66 93.4(4)
H69 C68 C65 57.3(3)
H69 C69 C65 125.8(9)
H69 C69 C68 127(1)
H69 C69 Co 128.5(7)
H69 C69 C66 161.5(8)
C65 C69 C68 106.7(8)
C65 C69 Co 69.5(5)
C65 C69 H68 128.5(6)
C68 C69 Co 69.1(5)
C68 C69 H65 128.7(7)
C68 C69 C66 71.0(6)
Co C69 H65 82.0(3)
Co C69 H68 79.9(3)
Co C69 C66 55.2(3)
H65 C69 C66 57.8(3)
H68 C69 C66 92.7(4)
H1S C1S C2S 117(1)
H1S C1S C6S 117(1)
C2S C1S C6S 126(1)
C6S C1S H2S 147.1(9)
H2S C2S C3S 125(1)
H2S C2S C1S 125(1)
C3S C2S C1S 109(1)
C3S C2S H1S 134.0(9)
C1S C2S H3S 135.2(9)
H3S C3S C4S 114(1)
H3S C3S C2S 113(1)
C4S C3S C2S 132(1)
C4S C3S H2S 154(1)
C2S C3S H4S 155.2(9)
H4S C4S C5S 125(1)
H4S C4S C3S 124(1)
C5S C4S C3S 111(1)
C5S C4S H3S 137.8(8)
C3S C4S H5S 137.1(8)
H5S C5S C4S 117(1)
H5S C5S C6S 117(1)
C4S C5S C6S 126(1)
C6S C5S H4S 148.7(8)
C5S C6S C7S 126(1)
C5S C6S C1S 115(1)
C5S C6S H7SB 97.0(7)
C5S C6S H7SA 128.7(8)
C5S C6S H7SC 139.8(8)
C5S C6S H1S 139.8(8)
C7S C6S C1S 119(1)
C7S C6S H5S 100.3(8)
C7S C6S H1S 94.2(8)
C1S C6S H7SB 146.5(9)
C1S C6S H7SA 110.4(8)
C1S C6S H7SC 98.3(8)
C1S C6S H5S 140.3(9)
H7SB C7S C6S 107.3(9)
H7SA C7S C6S 107.6(8)
H7SC C7S C6S 112(1)

loop_
_geom_bond_atom_site_label_1
_geom_bond_atom_site_label_2
_geom_bond_distance
Co C59 1.903(8)
Co C1 1.922(8)
Co C66 2.068(9)
Co C67 2.104(9)
Co C5 2.11(1)
Co C4 2.119(9)
Co C65 2.121(9)
Co C68 2.123(9)
Co C69 2.155(9)
C1 C2 1.39(1)
C1 C60 1.44(1)
C2 C11 1.43(1)
C2 C3 1.48(1)
C3 H3 1.02
C3 C8 1.52(1)
C3 C4 1.53(1)
C4 H4 1.09
C4 C5 1.33(1)
C5 H5 1.02
C5 C6 1.54(1)
C6 H6 0.92
C6 C7 1.50(1)
C6 C58 1.51(1)
C7 C8 1.37(1)
C7 C20 1.45(1)
C8 C9 1.44(1)
C9 C18 1.40(1)
C9 C10 1.45(1)
C10 C15 1.41(1)
C10 C11 1.46(1)
C11 C12 1.38(1)
C12 C13 1.44(1)
C12 C61 1.44(1)
C13 C14 1.43(1)
C13 C63 1.44(1)
C14 C43 1.44(1)
C14 C15 1.45(1)
C15 C16 1.45(1)
C16 C17 1.38(1)
C16 C44 1.45(1)
C17 C25 1.42(1)
C17 C18 1.47(1)
C18 C19 1.41(1)
C19 C20 1.39(1)
C19 C24 1.47(1)
C20 C21 1.48(1)
C21 C22 1.42(1)
C21 C57 1.46(1)
C22 C23 1.44(1)
C22 C56 1.46(1)
C23 C24 1.34(1)
C23 C28 1.47(1)
C24 C25 1.45(1)
C25 C26 1.37(1)
C26 C27 1.46(1)
C26 C45 1.46(1)
C27 C28 1.38(1)
C27 C32 1.44(1)
C28 C29 1.46(1)
C29 C30 1.36(1)
C29 C56 1.43(1)
C30 C31 1.45(1)
C30 C46 1.47(1)
C31 C32 1.40(1)
C31 C36 1.44(1)
C32 C33 1.43(1)
C33 C34 1.39(1)
C33 C45 1.45(1)
C34 C35 1.44(1)
C34 C42 1.45(1)
C35 C36 1.37(1)
C35 C40 1.45(1)
C36 C37 1.44(1)
C37 C38 1.41(1)
C37 C46 1.44(1)
C38 C39 1.42(1)
C38 C49 1.45(1)
C39 C40 1.40(1)
C39 C64 1.46(1)
C40 C41 1.41(1)
C41 C63 1.40(1)
C41 C42 1.45(1)
C42 C43 1.39(1)
C43 C44 1.44(1)
C44 C45 1.38(1)
C46 C47 1.39(1)
C47 C55 1.43(1)
C47 C48 1.44(1)
C48 C49 1.37(1)
C48 C53 1.44(1)
C49 C50 1.46(1)
C50 C51 1.41(1)
C50 C64 1.44(1)
C51 C52 1.46(1)
C51 C60 1.49(1)
C52 C53 1.41(1)
C52 C59 1.45(1)
C53 C54 1.45(1)
C54 C57 1.37(1)
C54 C55 1.43(1)
C55 C56 1.39(1)
C57 C58 1.44(1)
C58 C59 1.38(1)
C60 C61 1.41(1)
C61 C62 1.45(1)
C62 C64 1.36(1)
C62 C63 1.45(1)
C65 H65 1.00
C65 C69 1.41(1)
C65 C66 1.42(1)
C66 H66 1.00
C66 C67 1.42(1)
C67 H67 1.00
C67 C68 1.41(1)
C68 H68 1.00
C68 C69 1.44(1)
C69 H69 1.00
C1S H1S 1.00
C1S C2S 1.43(2)
C1S C6S 1.43(2)
C2S H2S 1.00
C2S C3S 1.40(2)
C3S H3S 1.00
C3S C4S 1.40(1)
C4S H4S 1.00
C4S C5S 1.39(1)
C5S H5S 1.00
C5S C6S 1.42(1)
C6S C7S 1.43(1)
C7S H7SB 1.00
C7S H7SA 1.00
C7S H7SC 1.00
